data_2005310
loop_
_publ_author_name
'Kumagai, H.'
'Endo, M.'
'Kawata, S.'
'Kitagawa, S.'

_publ_section_title
;
 A Mixed-Valence Tetranuclear Vanadium(IV, V) Complex,
 [V~4~O~4~(\m-OEt)~2~(\m-O)~2~(OEt)~4~(phen)~2~]
;
_journal_issue 8
_journal_name_full 'Acta Crystallographica Section C'
_journal_page_first 1943
_journal_page_last 1945
_journal_paper_doi 10.1107/S0108270196005781
_journal_volume 52
_journal_year 1996
_chemical_formula_iupac '[V4 O6 (C2 H5 O)6 (C12 H8 N2)2]'
_chemical_formula_moiety 'C36 H46 N4 O12 V4'
_chemical_formula_sum 'C36 H46 N4 O12 V4'
_chemical_formula_weight 465.27
_space_group_IT_number 2
_symmetry_cell_setting triclinic
_symmetry_space_group_name_Hall '-P 1'
_symmetry_space_group_name_H-M 'P -1'
_cell_angle_alpha 102.85(1)
_cell_angle_beta 111.46(1)
_cell_angle_gamma 73.67(1)
_cell_formula_units_Z 1
_cell_length_a 8.971(1)
_cell_length_b 15.511(2)
_cell_length_c 8.329(1)
_cell_measurement_reflns_used 25
_cell_measurement_temperature 293
_cell_measurement_theta_max 33.15
_cell_measurement_theta_min 26.07
_cell_volume 1025.8(2)
_computing_cell_refinement 'MSC/AFC Diffractometer Control Software'
_computing_data_collection
;
MSC/AFC Diffractometer Control Software
(Molecular Structure Corporation, 1988)
;
_computing_data_reduction 'TEXSAN PROCESS (Molecular Structure Corporation, 1993)'
_computing_publication_material 'TEXSAN FINISH'
_computing_structure_refinement 'TEXSAN LS'
_computing_structure_solution 'PATTY in DIRDIF92 (Buerskens et al., 1992)'
_diffrn_ambient_temperature 296
_diffrn_measurement_device 'Rigaku AFC-7R'
_diffrn_measurement_method \w/2\q
_diffrn_radiation_monochromator graphite
_diffrn_radiation_source 'X-ray tube'
_diffrn_radiation_type MoK\a
_diffrn_radiation_wavelength 0.7107
_diffrn_reflns_av_R_equivalents 0.011
_diffrn_reflns_limit_h_max 11
_diffrn_reflns_limit_h_min 0
_diffrn_reflns_limit_k_max 20
_diffrn_reflns_limit_k_min -18
_diffrn_reflns_limit_l_max 10
_diffrn_reflns_limit_l_min -10
_diffrn_reflns_number 5048
_diffrn_reflns_theta_max 27.6
_diffrn_standards_decay_% 3.85
_diffrn_standards_interval_count 150
_diffrn_standards_number 3
_exptl_absorpt_coefficient_mu 0.946
_exptl_absorpt_correction_T_max 1.00
_exptl_absorpt_correction_T_min 0.88
_exptl_absorpt_correction_type 'empirical via \y scans (North, Phillips & Mathews, 1968)'
_exptl_crystal_colour orange
_exptl_crystal_density_diffrn 1.51
_exptl_crystal_density_method 'not measured'
_exptl_crystal_description plate
_exptl_crystal_F_000 478
_exptl_crystal_size_max 0.20
_exptl_crystal_size_mid 0.20
_exptl_crystal_size_min 0.10
_refine_diff_density_max 0.79
_refine_diff_density_min -0.56
_refine_ls_extinction_method none
_refine_ls_goodness_of_fit_obs 3.5300
_refine_ls_hydrogen_treatment noref
_refine_ls_matrix_type full
_refine_ls_number_constraints 0
_refine_ls_number_parameters 253
_refine_ls_number_reflns 3100
_refine_ls_number_restraints 0
_refine_ls_R_factor_obs 0.0600
_refine_ls_shift/esd_max 0.22
_refine_ls_structure_factor_coef F
_refine_ls_weighting_details 'w = 1/[\s^2^(F) + 0.0004F^2^]'
_refine_ls_weighting_scheme calc
_refine_ls_wR_factor_obs 0.0540
_reflns_number_observed 3100
_reflns_number_total 5048
_reflns_observed_criterion refln_observed_if_I_>2.5_sigma(I)
_cod_data_source_file ta1088.cif
_cod_data_source_block scoob
_cod_depositor_comments
;
The following automatic conversions were performed:

'_refine_ls_weighting_scheme' value 'calc w = 1/[\s^2^(F) +
0.0004F^2^]' was changed to 'calc'. New tag
'_refine_ls_weighting_details' was created. The value of the new tag
was set to 'w = 1/[\s^2^(F) + 0.0004F^2^]'.

Automatic conversion script
Id: cif_fix_values 3143 2015-03-26 13:38:13Z robertas 
;
_cod_original_cell_volume 1025.7(3)
_cod_database_code 2005310

loop_
_symmetry_equiv_pos_as_xyz
'   +x,   +y,   +z'
'   -x,   -y,   -z'

loop_
_atom_site_aniso_label
_atom_site_aniso_U_11
_atom_site_aniso_U_22
_atom_site_aniso_U_33
_atom_site_aniso_U_12
_atom_site_aniso_U_13
_atom_site_aniso_U_23
V(1) 0.0491(5) 0.0382(4) 0.0468(5) -0.0076(4) 0.0101(4) 0.0092(4)
V(2) 0.0750(7) 0.0430(5) 0.0605(6) -0.0060(5) 0.0159(5) 0.0074(4)
O(1) 0.060(2) 0.054(2) 0.072(2) -0.013(2) 0.021(2) 0.017(2)
O(2) 0.049(2) 0.041(2) 0.039(2) -0.0100(10) 0.0020(10) 0.0030(10)
O(3) 0.070(2) 0.037(2) 0.066(2) -0.007(2) 0.008(2) 0.009(2)
O(4) 0.115(3) 0.065(2) 0.062(2) -0.021(2) 0.010(2) 0.021(2)
O(5) 0.111(4) 0.108(4) 0.129(4) 0.035(3) 0.069(3) 0.047(3)
O(6) 0.108(3) 0.056(2) 0.081(3) -0.032(2) -0.012(2) 0.017(2)
N(1) 0.053(2) 0.041(2) 0.047(2) -0.004(2) 0.012(2) 0.007(2)
N(2) 0.062(3) 0.040(2) 0.048(2) -0.009(2) 0.012(2) 0.007(2)
C(1) 0.061(3) 0.056(3) 0.057(3) -0.003(3) 0.017(3) 0.013(3)
C(2) 0.070(4) 0.071(4) 0.066(4) -0.019(3) 0.030(3) 0.006(3)
C(3) 0.055(3) 0.069(4) 0.080(4) -0.018(3) 0.024(3) -0.004(3)
C(4) 0.048(3) 0.049(3) 0.071(4) -0.012(2) 0.007(3) 0.000(3)
C(5) 0.049(3) 0.063(4) 0.092(5) -0.003(3) 0.008(3) 0.005(3)
C(6) 0.056(4) 0.057(4) 0.086(5) 0.003(3) -0.009(3) 0.009(3)
C(7) 0.074(4) 0.043(3) 0.050(3) -0.005(3) 0.002(3) 0.007(2)
C(8) 0.093(5) 0.047(3) 0.060(4) 0.003(3) 0.001(3) 0.012(3)
C(9) 0.112(5) 0.058(4) 0.052(3) -0.010(4) 0.019(4) 0.019(3)
C(10) 0.085(4) 0.051(3) 0.053(3) -0.011(3) 0.020(3) 0.008(3)
C(11) 0.057(3) 0.034(2) 0.047(3) -0.009(2) 0.003(2) 0.001(2)
C(12) 0.052(3) 0.038(3) 0.050(3) -0.010(2) 0.007(2) -0.001(2)
C(13) 0.148(7) 0.045(3) 0.101(5) 0.003(4) 0.061(5) 0.018(3)
C(14) 0.186(9) 0.091(6) 0.124(7) -0.043(6) 0.064(6) 0.008(5)
C(15) 0.210(10) 0.094(6) 0.131(8) -0.024(7) 0.077(7) 0.003(6)
C(16) 0.260(10) 0.112(8) 0.150(10) -0.052(8) 0.050(8) -0.004(7)
C(17) 0.098(5) 0.079(5) 0.119(6) -0.024(4) 0.004(4) 0.022(4)
C(18) 0.165(8) 0.072(5) 0.132(7) -0.025(5) 0.051(6) 0.021(5)

loop_
_atom_site_label
_atom_site_fract_x
_atom_site_fract_y
_atom_site_fract_z
_atom_site_U_iso_or_equiv
_atom_site_thermal_displace_type
V(1) .0415(1) -.09957(5) .0388(1) .0459(2) Uij
V(2) .0846(1) -0.32199(6) -0.1568(1) .0623(3) Uij
O(1) -.0824(4) -0.1042(2) .1315(4) .060(1) Uij
O(2) .0837(4) .0231(2) .1458(4) .0470(9) Uij
O(3) .0250(4) -0.2091(2) -0.1322(4) .062(1) Uij
O(4) .1572(5) -0.3586(2) .0280(5) .083(1) Uij
O(5) .2436(6) -0.3550(3) -0.2492(6) .114(2) Uij
O(6) -.0855(5) -0.3716(2) -0.2862(5) .089(1) Uij
N(1) .2837(4) -0.1169(2) -.0216(5) .050(1) Uij
N(2) .2402(5) -0.1764(2) .2298(5) .052(1) Uij
C(1) .3045(6) -.0876(3) -0.1470(7) .060(2) Uij
C(2) .4537(7) -0.1071(4) -0.1772(7) .066(2) Uij
C(3) .5878(6) -0.1586(4) -.0715(8) .068(2) Uij
C(4) .5730(6) -0.1905(3) .0631(7) .060(2) Uij
C(5) .7062(6) -0.2448(4) .1815(8) .075(2) Uij
C(6) .6840(7) -0.2732(4) .3093(8) .078(2) Uij
C(7) .5272(7) -0.2524(3) .3322(7) .062(2) Uij
C(8) .4940(8) -0.2814(4) .4592(7) .076(2) Uij
C(9) .3405(9) -0.2602(4) .4692(7) .076(2) Uij
C(10) .2149(7) -0.2075(3) .3509(7) .064(2) Uij
C(11) .3939(6) -0.1993(3) .2185(6) .051(1) Uij
C(12) .4178(6) -0.1680(3) .0843(6) .051(1) Uij
C(13) .210(1) .0474(4) .306(1) .095(3) Uij
C(14) .160(1) .0537(5) .444(1) .127(3) Uij
C(15) .430(1) -0.4036(6) -0.165(1) .141(4) Uij
C(16) .429(1) -0.4808(7) -0.266(1) .177(5) Uij
C(17) -0.1352(8) -0.4433(5) -0.246(1) .105(3) Uij
C(18) -.034(1) -0.5301(5) -0.278(1) .120(3) Uij
H(1) .2098 -0.0496 -0.2217 .0712 Uij
H(2) .4624 -0.0841 -0.2728 .0783 Uij
H(3) .6939 -0.1731 -0.0933 .0801 Uij
H(4) .8163 -0.2611 .1682 .0907 Uij
H(5) .7792 -0.3084 .3896 .0901 Uij
H(6) .5826 -0.3178 .5441 .0897 Uij
H(7) .3192 -0.2818 .5594 .0911 Uij
H(8) .1013 -0.1926 .3571 .0803 Uij
H(9) .3136 .0027 .321 .1021 Uij
H(10) .2349 .1046 .3058 .1021 Uij
H(11) .2387 .0703 .5545 .1374 Uij
H(12) .0594 .1001 .4348 .1374 Uij
H(13) .1371 -0.0019 .4493 .1374 Uij
H(14) .5106 -0.3703 -0.1617 .1572 Uij
H(15) .46 -0.4118 -0.0415 .1572 Uij
H(16) .3594 -0.5115 -0.2645 .1865 Uij
H(17) .4086 -0.4698 -0.3855 .1865 Uij
H(18) .5434 -0.521 -0.2382 .1865 Uij
H(19) -0.126 -0.4317 -0.1265 .1247 Uij
H(20) -0.2443 -0.4439 -0.316 .1247 Uij
H(21) -0.0697 -0.5745 -0.2489 .1411 Uij
H(22) -0.0414 -0.5421 -0.3966 .1411 Uij
H(23) .0771 -0.5299 -0.2073 .1411 Uij

loop_
_atom_type_symbol
_atom_type_scat_dispersion_real
_atom_type_scat_dispersion_imag
_atom_type_scat_source
C 0.003 0.002 International_Tables_Vol_IV
H 0.000 0.000 International_Tables_Vol_IV
N 0.006 0.003 International_Tables_Vol_IV
V 0.300 0.529 International_Tables_Vol_IV
O 0.011 0.006 International_Tables_Vol_IV

loop_
_geom_angle_atom_site_label_1
_geom_angle_atom_site_label_2
_geom_angle_atom_site_label_3
_geom_angle_site_symmetry_1
_geom_angle_site_symmetry_3
_geom_angle
_geom_angle_publ_flag
O(1) V(1) O(2) ? ? 99.60(10) yes
O(1) V(1) O(3) ? ? 100.1(2) yes
O(1) V(1) O(2) ? 2_555 106.90(10) yes
O(1) V(1) N(1) ? ? 161.4(2) yes
O(1) V(1) N(2) ? ? 89.3(2) yes
O(2) V(1) O(2) ? 2_555 75.40(10) yes
O(2) V(1) O(3) ? ? 158.50(10) yes
O(2) V(1) N(1) ? ? 82.30(10) yes
O(2) V(1) N(2) ? ? 97.80(10) yes
O(2) V(1) O(3) 2_555 ? 90.70(10) yes
O(2) V(1) N(1) 2_555 ? 91.50(10) yes
O(2) V(1) N(2) 2_555 ? 163.10(10) yes
N(1) V(1) N(2) ? ? 72.10(10) yes
O(3) V(1) N(1) ? ? 81.80(10) yes
O(3) V(1) N(2) ? ? 90.90(10) yes
O(3) V(2) O(4) ? ? 110.6(2) yes
O(3) V(2) O(5) ? ? 109.3(2) yes
O(3) V(2) O(6) ? ? 110.3(2) yes
O(4) V(2) O(5) ? ? 107.1(2) yes
O(4) V(2) O(6) ? ? 107.8(2) yes
O(5) V(2) O(6) ? ? 111.8(2) yes
V(1) O(2) V(1) ? 2_555 104.60(10) yes
V(1) O(3) V(2) ? ? 143.7(2) yes
V(1) N(1) C(1) ? ? 128.7(3) ?
V(1) N(2) C(11) ? ? 119.5(3) ?
N(1) C(1) C(2) ? ? 123.7(5) ?
C(1) C(2) C(3) ? ? 119.1(5) ?
C(2) C(3) C(4) ? ? 119.6(5) ?
C(3) C(4) C(5) ? ? 124.0(5) ?
C(5) C(4) C(12) ? ? 118.4(5) ?
C(3) C(4) C(12) ? ? 117.7(5) ?
C(4) C(5) C(6) ? ? 121.0(5) ?
C(5) C(6) C(7) ? ? 121.8(5) ?
C(6) C(7) C(8) ? ? 125.0(5) ?
C(6) C(7) C(11) ? ? 118.7(5) ?
C(8) C(7) C(11) ? ? 116.3(5) ?
C(7) C(8) C(9) ? ? 121.1(5) ?
C(8) C(9) C(10) ? ? 119.0(5) ?
C(9) C(10) N(2) ? ? 122.4(5) ?
N(2) C(11) C(7) ? ? 122.9(5) ?
N(2) C(11) C(12) ? ? 117.5(4) ?
C(7) C(11) C(12) ? ? 119.6(5) ?
C(11) C(12) C(4) ? ? 120.5(5) ?
N(1) C(12) C(4) ? ? 122.8(5) ?
C(11) C(12) N(1) ? ? 116.7(4) ?
C(12) N(1) V(1) ? ? 114.0(3) ?
C(12) N(1) C(1) ? ? 117.2(4) ?
C(10) N(2) C(11) ? ? 118.2(4) ?
C(10) N(2) V(1) ? ? 122.0(4) ?
V(1) O(2) C(13) ? ? 128.1(3) ?
O(2) C(13) C(14) ? ? 109.6(7) ?
C(15) O(5) V(2) ? ? 128.6(4) ?
C(16) C(15) O(5) ? ? 98.4(9) ?
C(17) O(6) V(2) ? ? 126.9(4) ?
C(18) C(17) O(6) ? ? 111.6(6) ?

loop_
_geom_bond_atom_site_label_1
_geom_bond_atom_site_label_2
_geom_bond_site_symmetry_2
_geom_bond_distance
_geom_bond_publ_flag
V(1) O(1) ? 1.592(3) yes
V(1) O(2) ? 1.990(3) yes
V(1) O(3) ? 1.962(3) yes
V(1) O(2) 2_555 1.957(3) yes
V(2) O(3) ? 1.670(3) yes
V(2) O(4) ? 1.601(3) yes
V(2) O(5) ? 1.762(4) yes
V(2) O(6) ? 1.781(4) yes
V(1) N(1) ? 2.336(4) yes
V(1) N(2) ? 2.168(4) yes
C(1) N(1) ? 1.316(6) ?
C(1) C(2) ? 1.390(7) ?
C(2) C(3) ? 1.362(7) ?
C(3) C(4) ? 1.383(7) ?
C(4) C(5) ? 1.432(7) ?
C(5) C(6) ? 1.334(8) ?
C(6) C(7) ? 1.357(6) ?
C(7) C(8) ? 1.388(7) ?
C(8) C(9) ? 1.352(8) ?
C(9) C(10) ? 1.392(7) ?
C(11) C(7) ? 1.403(6) ?
C(11) C(12) ? 1.417(6) ?
C(12) C(4) ? 1.404(6) ?
N(1) C(12) ? 1.360(5) ?
N(2) C(11) ? 1.357(6) ?
O(2) C(13) ? 1.458(7) ?
C(13) C(14) ? 1.354(9) ?
O(5) C(15) ? 1.590(10) ?
C(15) C(16) ? 1.300(10) ?
O(6) C(17) ? 1.450(7) ?
C(17) C(18) ? 1.429(9) ?
